data_4324108
loop_
_publ_author_name
'Satoru Shimomura'
'Nobuhiro Yanai'
'Ryotaro Matsuda'
'Susumu Kitagawa'

_publ_contact_author_address
;
 Department of Synthetic Chemistry 
 and Biological Chemistry, 
 Graduate School of Engineering, 
 Kyoto University, 
 Katsura, Kyoto 615-8510, Japan 
;
_publ_contact_author_email kitagawa@sbchem.kyoto-u.ac.jp
_publ_contact_author_fax +81-75-383-2732
_publ_contact_author_name 'Susumu Kitagawa'
_publ_contact_author_phone +81-75-383-2733
_publ_section_title
;
 Impact of Metal-Ion Dependence on the Porous and Electronic Properties of
 TCNQ-Dianion-Based Porous Coordination Polymers
;
_journal_name_full 'Inorganic Chemistry'
_journal_page_first 172
_journal_page_last 177
_journal_paper_doi 10.1021/ic1015498
_journal_volume 50
_journal_year 2011
_chemical_formula_moiety 'C30 H10 Cd N6 O8 '
_chemical_formula_sum 'C30 H10 Cd N6 O8'
_chemical_formula_weight 694.85
_space_group_IT_number 130
_symmetry_cell_setting tetragonal
_symmetry_Int_Tables_number 130
_symmetry_space_group_name_Hall '-P 4a 2ac'
_symmetry_space_group_name_H-M 'P 4/n c c :2'
_cell_angle_alpha 90.0000
_cell_angle_beta 90.0000
_cell_angle_gamma 90.0000
_cell_formula_units_Z 8
_cell_length_a 17.571(14)
_cell_length_b 17.571(14)
_cell_length_c 23.404(18)
_cell_measurement_reflns_used 240
_cell_measurement_temperature 223.1
_cell_measurement_theta_max 27.5
_cell_measurement_theta_min 2.6
_cell_volume 7226(10)
_computing_cell_refinement CrystalClear
_computing_data_collection CrystalClear
_computing_data_reduction CrystalStructure
_computing_publication_material 'CrystalStructure 3.8'
_computing_structure_refinement CRYSTALS
_computing_structure_solution SIR2002
_diffrn_ambient_temperature 223.1
_diffrn_detector_area_resol_mean 7.31
_diffrn_measured_fraction_theta_full 0.992
_diffrn_measured_fraction_theta_max 0.992
_diffrn_measurement_device_type 'Rigaku Mercury'
_diffrn_measurement_method \w
_diffrn_radiation_type 'Mo K\a'
_diffrn_radiation_wavelength 0.71070
_diffrn_reflns_av_R_equivalents 0.063
_diffrn_reflns_limit_h_max 22
_diffrn_reflns_limit_h_min -22
_diffrn_reflns_limit_k_max 22
_diffrn_reflns_limit_k_min -14
_diffrn_reflns_limit_l_max 29
_diffrn_reflns_limit_l_min -29
_diffrn_reflns_number 47256
_diffrn_reflns_theta_full 27.48
_diffrn_reflns_theta_max 27.48
_exptl_absorpt_coefficient_mu 0.655
_exptl_absorpt_correction_T_max 0.877
_exptl_absorpt_correction_T_min 0.692
_exptl_absorpt_correction_type multi-scan
_exptl_absorpt_process_details 'Jacobson, R. (1998) Private communication'
_exptl_crystal_colour colorless
_exptl_crystal_density_diffrn 1.277
_exptl_crystal_density_method 'not measured'
_exptl_crystal_description prism
_exptl_crystal_F_000 2752.00
_exptl_crystal_size_max 0.20
_exptl_crystal_size_mid 0.20
_exptl_crystal_size_min 0.20
_refine_diff_density_max 2.09
_refine_diff_density_min -1.17
_refine_ls_extinction_method none
_refine_ls_goodness_of_fit_ref 1.052
_refine_ls_hydrogen_treatment refall
_refine_ls_number_parameters 194
_refine_ls_number_reflns 2196
_refine_ls_R_factor_gt 0.0504
_refine_ls_shift/su_max 0.0000
_refine_ls_structure_factor_coef F
_refine_ls_weighting_details
;
    Chebychev polynomial with 3 parameters (Carruthers & Watkin, 1979)
    11.8685    -1.3756    9.7787
;
_refine_ls_weighting_scheme calc
_refine_ls_wR_factor_ref 0.0560
_reflns_number_gt 2186
_reflns_number_total 4129
_reflns_threshold_expression F^2^>2.0\s(F^2^)
_cod_data_source_file ic1015498_si_001_4.cif
_cod_data_source_block '__091026_CdTb_as_1'
_cod_original_sg_symbol_H-M 'P 4/n c c'
_cod_original_formula_sum 'C30 H10 Cd N6 O8 '
_cod_database_code 4324108

loop_
_symmetry_equiv_pos_site_id
_symmetry_equiv_pos_as_xyz
1 +X,+Y,+Z
2 1/2-Y,+X,+Z
3 1/2-X,1/2-Y,+Z
4 +Y,1/2-X,+Z
5 1/2-X,+Y,1/2+Z
6 +Y,+X,1/2+Z
7 +X,1/2-Y,1/2+Z
8 1/2-Y,1/2-X,1/2+Z
9 -X,-Y,-Z
10 1/2+Y,-X,-Z
11 1/2+X,1/2+Y,-Z
12 -Y,1/2+X,-Z
13 1/2+X,-Y,1/2-Z
14 -Y,-X,1/2-Z
15 -X,1/2+Y,1/2-Z
16 1/2+Y,1/2+X,1/2-Z

loop_
_atom_site_label
_atom_site_type_symbol
_atom_site_fract_x
_atom_site_fract_y
_atom_site_fract_z
_atom_site_U_iso_or_equiv
_atom_site_adp_type
_atom_site_occupancy
_atom_site_symmetry_multiplicity
_atom_site_calc_flag
_atom_site_refinement_flags
_atom_site_disorder_assembly
_atom_site_disorder_group
Cd(1) Cd 0.7500 0.7500 0.43627(2) 0.02532(11) Uani 1.00 4 d S . .
Cd(2) Cd 0.7500 0.2500 0.5000 0.02687(11) Uani 1.00 4 d S . .
O(1) O 0.5477(15) 0.6378(14) 0.1717(11) 0.405(12) Uiso 1.00 1 d . . .
O(2) O 0.3398(10) 0.5162(10) 0.2304(8) 0.306(7) Uiso 1.00 1 d . . .
O(3) O 0.6539(17) 0.5133(16) 0.1844(13) 0.422(16) Uiso 1.00 1 d . . .
O(4) O 0.5186(11) 0.3088(10) 0.2134(9) 0.330(9) Uiso 1.00 1 d . . .
N(1) N 0.7756(2) 0.6201(2) 0.43760(18) 0.0432(10) Uani 1.00 1 d . . .
N(2) N 0.7613(2) 0.3817(2) 0.50174(18) 0.0431(11) Uani 1.00 1 d . . .
N(3) N 0.7500 0.7500 0.5368(3) 0.0437(15) Uani 1.00 4 d S . .
N(4) N 0.7500 0.7500 0.8390(2) 0.0353(12) Uani 1.00 4 d S . .
N(5) N 0.7500 0.2500 0.5993(2) 0.0418(13) Uani 1.00 2 d S . .
C(1) C 0.8025(2) 0.5650(2) 0.4561(2) 0.0368(11) Uani 1.00 1 d . . .
C(2) C 0.8383(2) 0.5008(2) 0.4784(2) 0.0381(12) Uani 1.00 1 d . . .
C(3) C 0.7945(2) 0.4371(2) 0.4904(2) 0.0349(11) Uani 1.00 1 d . . .
C(4) C 0.9206(2) 0.5006(2) 0.4893(2) 0.0367(11) Uani 1.00 1 d . . .
C(5) C 0.9660(2) 0.5635(2) 0.4772(2) 0.0467(13) Uani 1.00 1 d . . .
C(6) C 0.9569(2) 0.4366(2) 0.5121(2) 0.0433(14) Uani 1.00 1 d . . .
C(7) C 0.7193(8) 0.6970(6) 0.5658(3) 0.058(3) Uani 0.50 1 d P . .
C(8) C 0.7171(8) 0.6926(6) 0.6245(4) 0.065(3) Uani 0.50 1 d P . .
C(9) C 0.7500 0.7500 0.6553(3) 0.0441(16) Uani 1.00 4 d S . .
C(10) C 0.7500 0.7500 0.7199(3) 0.0434(16) Uani 1.00 4 d S . .
C(11) C 0.8070(8) 0.7794(13) 0.7504(4) 0.093(5) Uani 0.50 1 d P . .
C(12) C 0.8040(8) 0.7787(14) 0.8083(5) 0.097(5) Uani 0.50 1 d P . .
C(13) C 0.7828(4) 0.1950(3) 0.6278(2) 0.0660(18) Uani 1.00 1 d . . .
C(14) C 0.7849(5) 0.1925(4) 0.6870(2) 0.069(2) Uani 1.00 1 d . . .
C(15) C 0.7500 0.2500 0.7186(2) 0.0451(17) Uani 1.00 2 d S . .
C(16) C 0.518(2) 0.641(2) 0.116(2) 0.48(2) Uiso 1.00 1 d . . .
C(17) C 0.6707(18) 0.493(2) 0.1415(16) 0.340(17) Uiso 1.00 1 d . . .
C(18) C 0.3980(19) 0.4937(16) 0.1828(12) 0.338(13) Uiso 1.00 1 d . . .
C(19) C 0.5410(18) 0.3239(16) 0.1582(14) 0.309(12) Uiso 1.00 1 d . . .
H(1) H 0.9432 0.6075 0.4609 0.056 Uiso 1.00 1 c R . .
H(2) H 0.9278 0.3922 0.5200 0.052 Uiso 1.00 1 c R . .
H(3) H 0.6959 0.6570 0.5450 0.070 Uiso 0.50 1 c R . .
H(4) H 0.6935 0.6509 0.6433 0.078 Uiso 0.50 1 c R . .
H(5) H 0.8498 0.8008 0.7315 0.112 Uiso 0.50 1 c R . .
H(6) H 0.8457 0.8008 0.8282 0.116 Uiso 0.50 1 c R . .
H(7) H 0.8066 0.1553 0.6069 0.079 Uiso 1.00 1 c R . .
H(8) H 0.8097 0.1516 0.7059 0.083 Uiso 1.00 1 c R . .

loop_
_atom_site_aniso_label
_atom_site_aniso_U_11
_atom_site_aniso_U_22
_atom_site_aniso_U_33
_atom_site_aniso_U_12
_atom_site_aniso_U_13
_atom_site_aniso_U_23
Cd(1) 0.0275(2) 0.0275(2) 0.0210(2) 0.0000 0.0000 0.0000
Cd(2) 0.0265(2) 0.0265(2) 0.0276(3) 0.0000 0.0000 0.0000
N(1) 0.0437(19) 0.0291(19) 0.057(2) 0.0021(15) -0.0031(17) 0.0114(18)
N(2) 0.042(2) 0.0266(18) 0.061(2) -0.0035(16) -0.0035(17) 0.0077(14)
N(3) 0.050(2) 0.050(2) 0.030(3) 0.0000 0.0000 0.0000
N(4) 0.043(2) 0.043(2) 0.019(2) 0.0000 0.0000 0.0000
N(5) 0.058(3) 0.035(2) 0.032(2) 0.006(4) 0.0000 0.0000
C(1) 0.035(2) 0.037(2) 0.038(2) -0.0091(18) -0.0015(17) -0.0001(18)
C(2) 0.031(2) 0.0258(19) 0.058(3) -0.0010(16) -0.0022(19) 0.0025(19)
C(3) 0.032(2) 0.031(2) 0.042(2) 0.0040(17) -0.0045(18) 0.0005(18)
C(4) 0.034(2) 0.027(2) 0.049(2) 0.0017(19) -0.003(2) 0.003(2)
C(5) 0.037(2) 0.031(2) 0.073(3) 0.0063(19) -0.005(2) 0.016(2)
C(6) 0.036(2) 0.027(2) 0.067(3) -0.0040(19) 0.002(2) 0.012(2)
C(7) 0.106(9) 0.041(5) 0.027(4) -0.035(5) 0.013(4) -0.003(3)
C(8) 0.107(8) 0.071(7) 0.018(3) -0.046(6) 0.016(5) 0.002(4)
C(9) 0.056(3) 0.056(3) 0.021(3) 0.0000 0.0000 0.0000
C(10) 0.057(3) 0.057(3) 0.016(3) 0.0000 0.0000 0.0000
C(11) 0.069(9) 0.183(16) 0.028(5) -0.073(9) 0.012(4) -0.009(6)
C(12) 0.060(7) 0.195(17) 0.036(5) -0.064(8) -0.005(5) -0.004(8)
C(13) 0.100(4) 0.061(3) 0.038(3) 0.029(3) -0.001(2) -0.010(2)
C(14) 0.109(5) 0.064(3) 0.035(3) 0.034(3) -0.010(2) 0.003(2)
C(15) 0.056(3) 0.049(3) 0.031(3) 0.005(5) 0.0000 0.0000

loop_
_atom_type_symbol
_atom_type_description
_atom_type_scat_dispersion_real
_atom_type_scat_dispersion_imag
_atom_type_scat_source
C C 0.003 0.002
;
International Tables for Crystallography
(1992, Vol. C, Tables 4.2.6.8 and 6.1.1.4)
;
H H 0.000 0.000
;
International Tables for Crystallography
(1992, Vol. C, Table 6.1.1.4)
;
N N 0.006 0.003
;
International Tables for Crystallography
(1992, Vol. C, Tables 4.2.6.8 and 6.1.1.4)
;
O O 0.011 0.006
;
International Tables for Crystallography
(1992, Vol. C, Tables 4.2.6.8 and 6.1.1.4)
;
Cd Cd -0.807 1.202
;
International Tables for Crystallography
(1992, Vol. C, Tables 4.2.6.8 and 6.1.1.4)
;

loop_
_geom_angle_atom_site_label_1
_geom_angle_atom_site_label_2
_geom_angle_atom_site_label_3
_geom_angle
_geom_angle_publ_flag
_geom_angle_site_symmetry_1
_geom_angle_site_symmetry_2
_geom_angle_site_symmetry_3
N(1) Cd(1) N(1) 89.99(14) yes . . 2_655
N(1) Cd(1) N(1) 178.47(14) yes . . 3_665
N(1) Cd(1) N(1) 89.99(14) yes . . 4_565
N(1) Cd(1) N(3) 89.23(10) yes . . .
N(1) Cd(1) N(4) 90.77(10) yes . . 5_654
N(1) Cd(1) N(1) 89.99(14) yes 2_655 . 3_665
N(1) Cd(1) N(1) 178.47(14) yes 2_655 . 4_565
N(1) Cd(1) N(3) 89.23(10) yes 2_655 . .
N(1) Cd(1) N(4) 90.77(10) yes 2_655 . 5_654
N(1) Cd(1) N(1) 89.99(14) yes 3_665 . 4_565
N(1) Cd(1) N(3) 89.23(10) yes 3_665 . .
N(1) Cd(1) N(4) 90.77(10) yes 3_665 . 5_654
N(1) Cd(1) N(3) 89.23(10) yes 4_565 . .
N(1) Cd(1) N(4) 90.77(10) yes 4_565 . 5_654
N(3) Cd(1) N(4) 180.0000 yes . . 5_654
N(2) Cd(2) N(2) 177.99(14) yes . . 3_655
N(2) Cd(2) N(2) 90.02(12) yes . . 10_566
N(2) Cd(2) N(2) 90.02(12) yes . . 12_646
N(2) Cd(2) N(5) 89.00(10) yes . . .
N(2) Cd(2) N(5) 91.00(10) yes . . 10_566
N(2) Cd(2) N(2) 90.02(12) yes 3_655 . 10_566
N(2) Cd(2) N(2) 90.02(12) yes 3_655 . 12_646
N(2) Cd(2) N(5) 89.00(10) yes 3_655 . .
N(2) Cd(2) N(5) 91.00(10) yes 3_655 . 10_566
N(2) Cd(2) N(2) 177.99(14) yes 10_566 . 12_646
N(2) Cd(2) N(5) 91.00(10) yes 10_566 . .
N(2) Cd(2) N(5) 89.00(10) yes 10_566 . 10_566
N(2) Cd(2) N(5) 91.00(10) yes 12_646 . .
N(2) Cd(2) N(5) 89.00(10) yes 12_646 . 10_566
N(5) Cd(2) N(5) 180.0000 yes . . 10_566
Cd(1) N(1) C(1) 154.4(3) yes . . .
Cd(2) N(2) C(3) 150.5(3) yes . . .
Cd(1) N(3) C(7) 122.3(5) yes . . .
Cd(1) N(3) C(7) 122.3(5) yes . . 2_655
Cd(1) N(3) C(7) 122.3(5) yes . . 3_665
Cd(1) N(3) C(7) 122.3(5) yes . . 4_565
C(7) N(3) C(7) 73.4(8) yes . . 2_655
C(7) N(3) C(7) 115.4(8) yes . . 3_665
C(7) N(3) C(7) 73.4(7) yes . . 4_565
C(7) N(3) C(7) 73.4(7) yes 2_655 . 3_665
C(7) N(3) C(7) 115.4(8) yes 2_655 . 4_565
C(7) N(3) C(7) 73.4(8) yes 3_665 . 4_565
Cd(1) N(4) C(12) 123.8(6) yes 5_655 . .
Cd(1) N(4) C(12) 123.8(7) yes 5_655 . 2_655
Cd(1) N(4) C(12) 123.8(6) yes 5_655 . 3_665
Cd(1) N(4) C(12) 123.8(7) yes 5_655 . 4_565
C(12) N(4) C(12) 72.0(10) yes . . 2_655
C(12) N(4) C(12) 112.4(9) yes . . 3_665
C(12) N(4) C(12) 72.0(13) yes . . 4_565
C(12) N(4) C(12) 72.0(13) yes 2_655 . 3_665
C(12) N(4) C(12) 112.4(11) yes 2_655 . 4_565
C(12) N(4) C(12) 72.0(10) yes 3_665 . 4_565
Cd(2) N(5) C(13) 120.7(3) yes . . .
Cd(2) N(5) C(13) 120.7(3) yes . . 3_655
C(13) N(5) C(13) 118.6(5) yes . . 3_655
N(1) C(1) C(2) 177.0(4) yes . . .
C(1) C(2) C(3) 118.5(3) yes . . .
C(1) C(2) C(4) 120.8(3) yes . . .
C(3) C(2) C(4) 120.7(4) yes . . .
N(2) C(3) C(2) 176.1(4) yes . . .
C(2) C(4) C(5) 121.7(4) yes . . .
C(2) C(4) C(6) 121.1(4) yes . . .
C(5) C(4) C(6) 117.2(4) yes . . .
C(4) C(5) C(6) 121.6(4) yes . . 9_766
C(4) C(6) C(5) 121.2(4) yes . . 9_766
N(3) C(7) C(7) 53.3(6) yes . . 2_655
N(3) C(7) C(7) 53.3(6) yes . . 4_565
N(3) C(7) C(8) 125.9(10) yes . . .
C(7) C(7) C(7) 90.0(9) yes 2_655 . 4_565
C(7) C(7) C(8) 92.4(9) yes 2_655 . .
C(7) C(7) C(8) 92.7(8) yes 4_565 . .
C(7) C(8) C(8) 87.6(9) yes . . 2_655
C(7) C(8) C(8) 87.3(8) yes . . 4_565
C(7) C(8) C(9) 118.1(10) yes . . .
C(8) C(8) C(8) 90.0(9) yes 2_655 . 4_565
C(8) C(8) C(9) 53.0(6) yes 2_655 . .
C(8) C(8) C(9) 53.0(6) yes 4_565 . .
C(8) C(9) C(8) 73.9(8) yes . . 2_655
C(8) C(9) C(8) 116.5(8) yes . . 3_665
C(8) C(9) C(8) 73.9(7) yes . . 4_565
C(8) C(9) C(10) 121.8(5) yes . . .
C(8) C(9) C(8) 73.9(7) yes 2_655 . 3_665
C(8) C(9) C(8) 116.5(8) yes 2_655 . 4_565
C(8) C(9) C(10) 121.8(5) yes 2_655 . .
C(8) C(9) C(8) 73.9(8) yes 3_665 . 4_565
C(8) C(9) C(10) 121.8(5) yes 3_665 . .
C(8) C(9) C(10) 121.8(5) yes 4_565 . .
C(9) C(10) C(11) 122.4(6) yes . . .
C(9) C(10) C(11) 122.4(6) yes . . 2_655
C(9) C(10) C(11) 122.4(6) yes . . 3_665
C(9) C(10) C(11) 122.4(6) yes . . 4_565
C(11) C(10) C(11) 73.3(10) yes . . 2_655
C(11) C(10) C(11) 115.3(9) yes . . 3_665
C(11) C(10) C(11) 73.3(12) yes . . 4_565
C(11) C(10) C(11) 73.3(12) yes 2_655 . 3_665
C(11) C(10) C(11) 115.3(10) yes 2_655 . 4_565
C(11) C(10) C(11) 73.3(10) yes 3_665 . 4_565
C(10) C(11) C(11) 53.3(8) yes . . 2_655
C(10) C(11) C(11) 53.3(9) yes . . 4_565
C(10) C(11) C(12) 120.2(14) yes . . .
C(11) C(11) C(11) 90.0(13) yes 2_655 . 4_565
C(11) C(11) C(12) 88.1(10) yes 2_655 . .
C(11) C(11) C(12) 88.8(14) yes 4_565 . .
N(4) C(12) C(11) 126.0(14) yes . . .
N(4) C(12) C(12) 54.0(9) yes . . 2_655
N(4) C(12) C(12) 54.0(9) yes . . 4_565
C(11) C(12) C(12) 91.9(11) yes . . 2_655
C(11) C(12) C(12) 91.2(15) yes . . 4_565
C(12) C(12) C(12) 90.0(14) yes 2_655 . 4_565
N(5) C(13) C(14) 123.0(6) yes . . .
C(13) C(14) C(15) 119.7(6) yes . . .
C(14) C(15) C(14) 115.9(5) yes . . 3_655
C(14) C(15) C(15) 122.1(3) yes . . 14_666
C(14) C(15) C(15) 122.1(3) yes 3_655 . 14_666
C(4) C(5) H(1) 119.1 no . . .
C(6) C(5) H(1) 119.3 no 9_766 . .
C(4) C(6) H(2) 119.2 no . . .
C(5) C(6) H(2) 119.5 no 9_766 . .
N(3) C(7) H(3) 116.9 no . . .
C(7) C(7) H(3) 127.6 no 2_655 . .
C(7) C(7) H(3) 127.2 no 4_565 . .
C(8) C(7) H(3) 117.2 no . . .
C(7) C(8) H(4) 121.2 no . . .
C(8) C(8) H(4) 128.6 no 2_655 . .
C(8) C(8) H(4) 129.1 no 4_565 . .
C(9) C(8) H(4) 120.7 no . . .
C(10) C(11) H(5) 119.8 no . . .
C(11) C(11) H(5) 129.3 no 2_655 . .
C(11) C(11) H(5) 128.1 no 4_565 . .
C(12) C(11) H(5) 120.0 no . . .
N(4) C(12) H(6) 116.9 no . . .
C(11) C(12) H(6) 117.1 no . . .
C(12) C(12) H(6) 128.0 no 2_655 . .
C(12) C(12) H(6) 128.1 no 4_565 . .
N(5) C(13) H(7) 118.2 no . . .
C(14) C(13) H(7) 118.7 no . . .
C(13) C(14) H(8) 120.2 no . . .
C(15) C(14) H(8) 120.1 no . . .

loop_
_geom_bond_atom_site_label_1
_geom_bond_atom_site_label_2
_geom_bond_distance
_geom_bond_publ_flag
_geom_bond_site_symmetry_1
_geom_bond_site_symmetry_2
Cd(1) N(1) 2.327(4) yes . .
Cd(1) N(1) 2.327(4) yes . 2_655
Cd(1) N(1) 2.327(4) yes . 3_665
Cd(1) N(1) 2.327(4) yes . 4_565
Cd(1) N(3) 2.353(7) yes . .
Cd(1) N(4) 2.276(6) yes . 5_654
Cd(2) N(2) 2.323(3) yes . .
Cd(2) N(2) 2.323(3) yes . 3_655
Cd(2) N(2) 2.323(3) yes . 10_566
Cd(2) N(2) 2.323(3) yes . 12_646
Cd(2) N(5) 2.324(5) yes . .
Cd(2) N(5) 2.324(5) yes . 10_566
O(1) C(16) 1.41(6) yes . .
O(2) C(18) 1.57(3) yes . .
O(3) C(17) 1.11(4) yes . .
O(4) C(19) 1.38(4) yes . .
N(1) C(1) 1.160(6) yes . .
N(2) C(3) 1.167(5) yes . .
N(3) C(7) 1.272(11) yes . .
N(3) C(7) 1.272(13) yes . 2_655
N(3) C(7) 1.272(11) yes . 3_665
N(3) C(7) 1.272(13) yes . 4_565
N(4) C(12) 1.294(16) yes . .
N(4) C(12) 1.29(2) yes . 2_655
N(4) C(12) 1.294(16) yes . 3_665
N(4) C(12) 1.29(2) yes . 4_565
N(5) C(13) 1.308(7) yes . .
N(5) C(13) 1.308(7) yes . 3_655
C(1) C(2) 1.395(6) yes . .
C(2) C(3) 1.386(6) yes . .
C(2) C(4) 1.469(6) yes . .
C(4) C(5) 1.392(6) yes . .
C(4) C(6) 1.398(6) yes . .
C(5) C(6) 1.379(6) yes . 9_766
C(7) C(7) 1.52(2) yes . 2_655
C(7) C(7) 1.521(15) yes . 4_565
C(7) C(8) 1.376(13) yes . .
C(8) C(8) 1.64(2) yes . 2_655
C(8) C(8) 1.644(17) yes . 4_565
C(8) C(9) 1.367(12) yes . .
C(9) C(10) 1.513(11) yes . .
C(10) C(11) 1.335(16) yes . .
C(10) C(11) 1.335(19) yes . 2_655
C(10) C(11) 1.335(16) yes . 3_665
C(10) C(11) 1.335(19) yes . 4_565
C(11) C(11) 1.59(2) yes . 2_655
C(11) C(11) 1.59(3) yes . 4_565
C(11) C(12) 1.355(15) yes . .
C(12) C(12) 1.52(2) yes . 2_655
C(12) C(12) 1.52(3) yes . 4_565
C(13) C(14) 1.386(8) yes . .
C(14) C(15) 1.394(8) yes . .
C(15) C(15) 1.469(9) yes . 14_666
C(5) H(1) 0.950 no . .
C(6) H(2) 0.950 no . .
C(7) H(3) 0.950 no . .
C(8) H(4) 0.950 no . .
C(11) H(5) 0.950 no . .
C(12) H(6) 0.950 no . .
C(13) H(7) 0.950 no . .
C(14) H(8) 0.950 no . .

loop_
_geom_contact_atom_site_label_1
_geom_contact_atom_site_label_2
_geom_contact_distance
_geom_contact_publ_flag
_geom_contact_site_symmetry_1
_geom_contact_site_symmetry_2
Cd(1) C(12) 3.183(13) ? . 6_554
Cd(1) C(12) 3.183(12) ? . 7_564
Cd(1) C(12) 3.183(13) ? . 8_664
O(1) O(2) 2.58(3) ? . 14_665
O(1) O(3) 2.89(3) ? . .
O(1) C(8) 3.11(3) ? . 6_554
O(1) C(17) 3.41(4) ? . .
O(1) C(17) 3.57(4) ? . 4_565
O(1) C(18) 3.54(4) ? . 14_665
O(2) O(1) 2.58(3) ? . 14_665
O(2) O(4) 2.64(2) ? . 2_555
O(2) C(19) 3.36(3) ? . 2_555
O(3) O(1) 2.89(3) ? . .
O(3) O(4) 2.54(3) ? . 14_665
O(4) O(2) 2.64(2) ? . 4_555
O(4) O(3) 2.54(3) ? . 14_665
O(4) C(17) 3.42(4) ? . 14_665
N(1) C(12) 3.546(16) ? . 7_564
N(1) C(12) 3.443(15) ? . 8_664
N(4) N(1) 3.277(6) ? . 6_555
N(4) N(1) 3.277(6) ? . 7_565
N(4) N(1) 3.277(6) ? . 8_665
C(5) C(16) 3.53(5) ? . 5_655
C(6) C(16) 3.46(5) ? . 13_565
C(8) O(1) 3.11(2) ? . 6_555
C(8) C(16) 3.35(4) ? . 6_555
C(12) N(1) 3.546(16) ? . 7_565
C(12) N(1) 3.443(14) ? . 8_665
C(15) C(14) 2.506(8) ? . 16_546
C(16) C(5) 3.53(5) ? . 5_654
C(16) C(6) 3.46(5) ? . 13_465
C(16) C(8) 3.35(4) ? . 6_554
C(16) C(17) 3.39(5) ? . 4_565
C(17) O(1) 3.41(4) ? . .
C(17) O(1) 3.57(4) ? . 2_655
C(17) O(4) 3.42(4) ? . 14_665
C(17) C(16) 3.39(5) ? . 2_655
C(18) O(1) 3.54(4) ? . 14_665
C(19) O(2) 3.36(3) ? . 4_555
Cd(1) H(6) 3.166 ? . 6_554
Cd(1) H(6) 3.166 ? . 7_564
Cd(1) H(6) 3.166 ? . 8_664
O(1) H(4) 2.165 ? . 6_554
O(1) H(5) 3.015 ? . 8_664
O(2) H(8) 3.117 ? . 8_564
O(2) H(8) 2.857 ? . 11_456
O(3) H(4) 3.310 ? . 6_554
O(3) H(5) 2.764 ? . 8_664
O(4) H(5) 3.237 ? . 11_446
O(4) H(6) 3.193 ? . 11_446
N(1) H(6) 3.164 ? . 7_564
N(1) H(6) 2.954 ? . 8_664
C(15) H(8) 2.684 ? . 16_546
C(16) H(2) 3.599 ? . 13_465
C(16) H(3) 3.104 ? . 6_554
C(16) H(4) 2.592 ? . 6_554
C(16) H(7) 3.188 ? . 8_564
C(17) H(4) 3.541 ? . 6_554
C(17) H(5) 3.511 ? . 8_664
C(18) H(6) 3.520 ? . 11_446
C(19) H(1) 3.489 ? . 13_465
C(19) H(2) 3.494 ? . 5_654
C(19) H(6) 3.470 ? . 11_446
H(1) C(19) 3.489 ? . 13_565
H(2) C(16) 3.599 ? . 13_565
H(2) C(19) 3.494 ? . 5_655
H(3) C(16) 3.104 ? . 6_555
H(4) O(1) 2.165 ? . 6_555
H(4) O(3) 3.310 ? . 6_555
H(4) C(16) 2.592 ? . 6_555
H(4) C(17) 3.541 ? . 6_555
H(5) O(1) 3.015 ? . 8_665
H(5) O(3) 2.764 ? . 8_665
H(5) O(4) 3.237 ? . 11_556
H(5) C(17) 3.511 ? . 8_665
H(6) O(4) 3.193 ? . 11_556
H(6) N(1) 3.164 ? . 7_565
H(6) N(1) 2.954 ? . 8_665
H(6) C(18) 3.520 ? . 11_556
H(6) C(19) 3.470 ? . 11_556
H(7) C(16) 3.188 ? . 8_655
H(8) O(2) 3.117 ? . 8_655
H(8) O(2) 2.857 ? . 11_546

loop_
_geom_torsion_atom_site_label_1
_geom_torsion_atom_site_label_2
_geom_torsion_atom_site_label_3
_geom_torsion_atom_site_label_4
_geom_torsion
_geom_torsion_publ_flag
_geom_torsion_site_symmetry_1
_geom_torsion_site_symmetry_2
_geom_torsion_site_symmetry_3
_geom_torsion_site_symmetry_4
N(1) Cd(1) N(1) C(1) -122.6(8) ? . . 2_655 2_655
N(1) Cd(1) N(1) C(1) 55.8(8) ? 2_655 . . .
N(1) Cd(1) N(1) C(1) -33(5) ? . . 3_665 3_665
N(1) Cd(1) N(1) C(1) -33(5) ? 3_665 . . .
N(1) Cd(1) N(1) C(1) 55.8(8) ? . . 4_565 4_565
N(1) Cd(1) N(1) C(1) -122.6(8) ? 4_565 . . .
N(1) Cd(1) N(3) C(7) -41.2(7) ? . . . .
N(1) Cd(1) N(3) C(7) 48.8(6) ? . . . 2_655
N(1) Cd(1) N(3) C(7) 138.8(7) ? . . . 3_665
N(1) Cd(1) N(3) C(7) -131.2(6) ? . . . 4_565
N(3) Cd(1) N(1) C(1) -33.4(8) ? . . . .
N(1) Cd(1) N(4) C(12) 129.1(12) ? . . 5_654 5_654
N(4) Cd(1) N(1) C(1) 146.6(8) ? 5_654 . . .
N(1) Cd(1) N(1) C(1) -122.6(8) ? 2_655 . 3_665 3_665
N(1) Cd(1) N(1) C(1) 55.8(8) ? 3_665 . 2_655 2_655
N(1) Cd(1) N(1) C(1) -33(5) ? 2_655 . 4_565 4_565
N(1) Cd(1) N(1) C(1) -33(5) ? 4_565 . 2_655 2_655
N(1) Cd(1) N(3) C(7) -131.2(7) ? 2_655 . . .
N(1) Cd(1) N(3) C(7) -41.2(6) ? 2_655 . . 2_655
N(1) Cd(1) N(3) C(7) 48.8(7) ? 2_655 . . 3_665
N(1) Cd(1) N(3) C(7) 138.8(6) ? 2_655 . . 4_565
N(3) Cd(1) N(1) C(1) -33.4(8) ? . . 2_655 2_655
N(1) Cd(1) N(4) C(12) -140.9(12) ? 2_655 . 5_654 5_654
N(4) Cd(1) N(1) C(1) 146.6(8) ? 5_654 . 2_655 2_655
N(1) Cd(1) N(1) C(1) -122.6(8) ? 3_665 . 4_565 4_565
N(1) Cd(1) N(1) C(1) 55.8(8) ? 4_565 . 3_665 3_665
N(1) Cd(1) N(3) C(7) 138.8(7) ? 3_665 . . .
N(1) Cd(1) N(3) C(7) -131.2(6) ? 3_665 . . 2_655
N(1) Cd(1) N(3) C(7) -41.2(7) ? 3_665 . . 3_665
N(1) Cd(1) N(3) C(7) 48.8(6) ? 3_665 . . 4_565
N(3) Cd(1) N(1) C(1) -33.4(8) ? . . 3_665 3_665
N(1) Cd(1) N(4) C(12) -50.9(12) ? 3_665 . 5_654 5_654
N(4) Cd(1) N(1) C(1) 146.6(8) ? 5_654 . 3_665 3_665
N(1) Cd(1) N(3) C(7) 48.8(7) ? 4_565 . . .
N(1) Cd(1) N(3) C(7) 138.8(6) ? 4_565 . . 2_655
N(1) Cd(1) N(3) C(7) -131.2(7) ? 4_565 . . 3_665
N(1) Cd(1) N(3) C(7) -41.2(6) ? 4_565 . . 4_565
N(3) Cd(1) N(1) C(1) -33.4(8) ? . . 4_565 4_565
N(1) Cd(1) N(4) C(12) 39.1(12) ? 4_565 . 5_654 5_654
N(4) Cd(1) N(1) C(1) 146.6(8) ? 5_654 . 4_565 4_565
N(2) Cd(2) N(2) C(3) 120(3) ? . . 3_655 3_655
N(2) Cd(2) N(2) C(3) 120(3) ? 3_655 . . .
N(2) Cd(2) N(2) C(3) 149.3(7) ? . . 10_566 10_566
N(2) Cd(2) N(2) C(3) 28.7(7) ? 10_566 . . .
N(2) Cd(2) N(2) C(3) -28.7(7) ? . . 12_646 12_646
N(2) Cd(2) N(2) C(3) -149.3(7) ? 12_646 . . .
N(2) Cd(2) N(5) C(13) -144.3(4) ? . . . .
N(2) Cd(2) N(5) C(13) 35.7(4) ? . . . 3_655
N(5) Cd(2) N(2) C(3) 119.7(7) ? . . . .
N(2) Cd(2) N(5) C(13) -125.7(3) ? . . 10_566 10_566
N(5) Cd(2) N(2) C(3) -60.3(7) ? 10_566 . . .
N(2) Cd(2) N(2) C(3) -28.7(7) ? 3_655 . 10_566 10_566
N(2) Cd(2) N(2) C(3) -149.3(7) ? 10_566 . 3_655 3_655
N(2) Cd(2) N(2) C(3) 149.3(7) ? 3_655 . 12_646 12_646
N(2) Cd(2) N(2) C(3) 28.7(7) ? 12_646 . 3_655 3_655
N(2) Cd(2) N(5) C(13) 35.7(4) ? 3_655 . . .
N(2) Cd(2) N(5) C(13) -144.3(4) ? 3_655 . . 3_655
N(5) Cd(2) N(2) C(3) 119.7(7) ? . . 3_655 3_655
N(2) Cd(2) N(5) C(13) 54.3(3) ? 3_655 . 10_566 10_566
N(5) Cd(2) N(2) C(3) -60.3(7) ? 10_566 . 3_655 3_655
N(2) Cd(2) N(2) C(3) -120(3) ? 10_566 . 12_646 12_646
N(2) Cd(2) N(2) C(3) -120(3) ? 12_646 . 10_566 10_566
N(2) Cd(2) N(5) C(13) -54.3(4) ? 10_566 . . .
N(2) Cd(2) N(5) C(13) 125.7(4) ? 10_566 . . 3_655
N(5) Cd(2) N(2) C(3) 60.3(7) ? . . 10_566 10_566
N(2) Cd(2) N(5) C(13) 144.3(3) ? 10_566 . 10_566 10_566
N(5) Cd(2) N(2) C(3) -119.7(7) ? 10_566 . 10_566 10_566
N(2) Cd(2) N(5) C(13) 125.7(4) ? 12_646 . . .
N(2) Cd(2) N(5) C(13) -54.3(4) ? 12_646 . . 3_655
N(5) Cd(2) N(2) C(3) 60.3(7) ? . . 12_646 12_646
N(2) Cd(2) N(5) C(13) -35.7(3) ? 12_646 . 10_566 10_566
N(5) Cd(2) N(2) C(3) -119.7(7) ? 10_566 . 12_646 12_646
Cd(1) N(1) C(1) C(2) -51(10) ? . . . .
Cd(2) N(2) C(3) C(2) -50(8) ? . . . .
Cd(1) N(3) C(7) C(8) 179.8(7) ? . . . .
Cd(1) N(3) C(7) C(7) 118.1(6) ? . . . 2_655
Cd(1) N(3) C(7) C(7) -118.1(6) ? . . . 4_565
Cd(1) N(3) C(7) C(8) 179.8(6) ? . . 2_655 2_655
Cd(1) N(3) C(7) C(7) -118.1(5) ? . . 2_655 .
Cd(1) N(3) C(7) C(8) 179.8(7) ? . . 3_665 3_665
Cd(1) N(3) C(7) C(7) -118.1(6) ? . . 3_665 2_655
Cd(1) N(3) C(7) C(7) 118.1(6) ? . . 3_665 4_565
Cd(1) N(3) C(7) C(8) 179.8(6) ? . . 4_565 4_565
Cd(1) N(3) C(7) C(7) 118.1(6) ? . . 4_565 .
C(7) N(3) C(7) C(8) -62.1(12) ? . . 2_655 2_655
C(7) N(3) C(7) C(8) 61.7(14) ? 2_655 . . .
C(7) N(3) C(7) C(7) 123.8(8) ? 2_655 . . 4_565
C(7) N(3) C(7) C(8) -0.2(15) ? . . 3_665 3_665
C(7) N(3) C(7) C(7) 61.9(9) ? . . 3_665 2_655
C(7) N(3) C(7) C(7) -61.9(9) ? . . 3_665 4_565
C(7) N(3) C(7) C(8) -0.2(12) ? 3_665 . . .
C(7) N(3) C(7) C(7) -61.9(9) ? 3_665 . . 2_655
C(7) N(3) C(7) C(7) 61.9(9) ? 3_665 . . 4_565
C(7) N(3) C(7) C(8) 61.7(12) ? . . 4_565 4_565
C(7) N(3) C(7) C(8) -62.1(14) ? 4_565 . . .
C(7) N(3) C(7) C(7) -123.8(8) ? 4_565 . . 2_655
C(7) N(3) C(7) C(8) -62.1(13) ? 2_655 . 3_665 3_665
C(7) N(3) C(7) C(7) -123.8(8) ? 2_655 . 3_665 4_565
C(7) N(3) C(7) C(8) 61.7(12) ? 3_665 . 2_655 2_655
C(7) N(3) C(7) C(7) 123.8(8) ? 3_665 . 2_655 .
C(7) N(3) C(7) C(8) -0.2(13) ? 2_655 . 4_565 4_565
C(7) N(3) C(7) C(7) -61.9(9) ? 2_655 . 4_565 .
C(7) N(3) C(7) C(8) -0.2(8) ? 4_565 . 2_655 2_655
C(7) N(3) C(7) C(7) 61.9(8) ? 4_565 . 2_655 .
C(7) N(3) C(7) C(8) -62.1(12) ? 3_665 . 4_565 4_565
C(7) N(3) C(7) C(7) -123.8(8) ? 3_665 . 4_565 .
C(7) N(3) C(7) C(8) 61.7(13) ? 4_565 . 3_665 3_665
C(7) N(3) C(7) C(7) 123.8(8) ? 4_565 . 3_665 2_655
Cd(1) N(4) C(12) C(11) 179.3(13) ? 5_655 . . .
Cd(1) N(4) C(12) C(12) -119.1(9) ? 5_655 . . 2_655
Cd(1) N(4) C(12) C(12) 119.1(8) ? 5_655 . . 4_565
Cd(1) N(4) C(12) C(11) 179.3(12) ? 5_655 . 2_655 2_655
Cd(1) N(4) C(12) C(12) 119.1(9) ? 5_655 . 2_655 .
Cd(1) N(4) C(12) C(11) 179.3(12) ? 5_655 . 3_665 3_665
Cd(1) N(4) C(12) C(12) 119.1(8) ? 5_655 . 3_665 2_655
Cd(1) N(4) C(12) C(12) -119.1(10) ? 5_655 . 3_665 4_565
Cd(1) N(4) C(12) C(11) 179.3(13) ? 5_655 . 4_565 4_565
Cd(1) N(4) C(12) C(12) -119.1(8) ? 5_655 . 4_565 .
C(12) N(4) C(12) C(11) 60.2(18) ? . . 2_655 2_655
C(12) N(4) C(12) C(11) -62(2) ? 2_655 . . .
C(12) N(4) C(12) C(12) -121.8(11) ? 2_655 . . 4_565
C(12) N(4) C(12) C(11) -0.7(16) ? . . 3_665 3_665
C(12) N(4) C(12) C(12) -60.9(13) ? . . 3_665 2_655
C(12) N(4) C(12) C(12) 60.9(15) ? . . 3_665 4_565
C(12) N(4) C(12) C(11) -1(2) ? 3_665 . . .
C(12) N(4) C(12) C(12) 60.9(15) ? 3_665 . . 2_655
C(12) N(4) C(12) C(12) -60.9(13) ? 3_665 . . 4_565
C(12) N(4) C(12) C(11) -61.6(18) ? . . 4_565 4_565
C(12) N(4) C(12) C(11) 60(2) ? 4_565 . . .
C(12) N(4) C(12) C(12) 121.8(11) ? 4_565 . . 2_655
C(12) N(4) C(12) C(11) 60(2) ? 2_655 . 3_665 3_665
C(12) N(4) C(12) C(12) 121.8(11) ? 2_655 . 3_665 4_565
C(12) N(4) C(12) C(11) -61.6(18) ? 3_665 . 2_655 2_655
C(12) N(4) C(12) C(12) -121.8(11) ? 3_665 . 2_655 .
C(12) N(4) C(12) C(11) -1(2) ? 2_655 . 4_565 4_565
C(12) N(4) C(12) C(12) 60.9(11) ? 2_655 . 4_565 .
C(12) N(4) C(12) C(11) -0.7(12) ? 4_565 . 2_655 2_655
C(12) N(4) C(12) C(12) -60.9(13) ? 4_565 . 2_655 .
C(12) N(4) C(12) C(11) 60.2(18) ? 3_665 . 4_565 4_565
C(12) N(4) C(12) C(12) 121.8(11) ? 3_665 . 4_565 .
C(12) N(4) C(12) C(11) -62(2) ? 4_565 . 3_665 3_665
C(12) N(4) C(12) C(12) -121.8(11) ? 4_565 . 3_665 2_655
Cd(2) N(5) C(13) C(14) 179.5(5) ? . . . .
Cd(2) N(5) C(13) C(14) 179.5(5) ? . . 3_655 3_655
C(13) N(5) C(13) C(14) -0.5(9) ? . . 3_655 3_655
C(13) N(5) C(13) C(14) -0.5(7) ? 3_655 . . .
N(1) C(1) C(2) C(3) 177(6) ? . . . .
N(1) C(1) C(2) C(4) -3(6) ? . . . .
C(1) C(2) C(3) N(2) -175(6) ? . . . .
C(1) C(2) C(4) C(5) -0.8(7) ? . . . .
C(1) C(2) C(4) C(6) 179.5(4) ? . . . .
C(3) C(2) C(4) C(5) 179.4(4) ? . . . .
C(3) C(2) C(4) C(6) -0.2(6) ? . . . .
C(4) C(2) C(3) N(2) 5(6) ? . . . .
C(2) C(4) C(5) C(6) 179.4(4) ? . . . 9_766
C(2) C(4) C(6) C(5) -179.4(4) ? . . . 9_766
C(5) C(4) C(6) C(5) 0.9(7) ? . . . 9_766
C(6) C(4) C(5) C(6) -0.9(7) ? . . . 9_766
C(4) C(5) C(6) C(4) 1.0(8) ? . . 9_766 9_766
N(3) C(7) C(7) C(8) 134.2(9) ? . . 2_655 2_655
N(3) C(7) C(7) C(8) -134.5(11) ? . . 4_565 4_565
N(3) C(7) C(8) C(9) 0.5(14) ? . . . .
N(3) C(7) C(8) C(8) -44.7(14) ? . . . 2_655
N(3) C(7) C(8) C(8) 45.4(15) ? . . . 4_565
C(7) C(7) C(7) N(3) 41.8(6) ? 2_655 . 4_565 .
C(7) C(7) C(7) C(8) -92.7(9) ? 2_655 . 4_565 4_565
C(7) C(7) C(7) N(3) -41.8(6) ? 4_565 . 2_655 .
C(7) C(7) C(7) C(8) 92.4(8) ? 4_565 . 2_655 2_655
C(7) C(7) C(8) C(9) 45.4(12) ? 2_655 . . .
C(7) C(7) C(8) C(8) 0.2(6) ? 2_655 . . 2_655
C(7) C(7) C(8) C(8) 90.3(9) ? 2_655 . . 4_565
C(8) C(7) C(7) N(3) -134.5(9) ? . . 2_655 .
C(8) C(7) C(7) C(8) -0.3(7) ? . . 2_655 2_655
C(7) C(7) C(8) C(9) -44.7(14) ? 4_565 . . .
C(7) C(7) C(8) C(8) -89.9(9) ? 4_565 . . 2_655
C(7) C(7) C(8) C(8) 0.2(7) ? 4_565 . . 4_565
C(8) C(7) C(7) N(3) 134.2(11) ? . . 4_565 .
C(8) C(7) C(7) C(8) -0.3(9) ? . . 4_565 4_565
C(7) C(8) C(8) C(7) -0.3(6) ? . . 2_655 2_655
C(7) C(8) C(8) C(9) 128.5(9) ? . . 2_655 .
C(7) C(8) C(8) C(7) -0.3(8) ? . . 4_565 4_565
C(7) C(8) C(8) C(9) -128.8(11) ? . . 4_565 .
C(7) C(8) C(9) C(8) -62.4(12) ? . . . 2_655
C(7) C(8) C(9) C(8) -0.2(13) ? . . . 3_665
C(7) C(8) C(9) C(8) 62.0(12) ? . . . 4_565
C(7) C(8) C(9) C(10) 179.8(6) ? . . . .
C(8) C(8) C(8) C(7) 87.3(9) ? 2_655 . 4_565 4_565
C(8) C(8) C(8) C(9) -41.2(6) ? 2_655 . 4_565 .
C(8) C(8) C(8) C(7) -87.6(8) ? 4_565 . 2_655 2_655
C(8) C(8) C(8) C(9) 41.2(6) ? 4_565 . 2_655 .
C(8) C(8) C(9) C(8) 62.2(9) ? 2_655 . . 3_665
C(8) C(8) C(9) C(8) 124.5(8) ? 2_655 . . 4_565
C(8) C(8) C(9) C(10) -117.8(5) ? 2_655 . . .
C(9) C(8) C(8) C(7) -128.8(9) ? . . 2_655 2_655
C(8) C(8) C(9) C(8) -124.5(8) ? 4_565 . . 2_655
C(8) C(8) C(9) C(8) -62.2(9) ? 4_565 . . 3_665
C(8) C(8) C(9) C(10) 117.8(6) ? 4_565 . . .
C(9) C(8) C(8) C(7) 128.5(11) ? . . 4_565 4_565
C(8) C(9) C(10) C(11) 147.2(12) ? . . . .
C(8) C(9) C(10) C(11) -122.8(11) ? . . . 2_655
C(8) C(9) C(10) C(11) -32.8(13) ? . . . 3_665
C(8) C(9) C(10) C(11) 57.2(11) ? . . . 4_565
C(8) C(9) C(10) C(11) 57.2(12) ? 2_655 . . .
C(8) C(9) C(10) C(11) 147.2(10) ? 2_655 . . 2_655
C(8) C(9) C(10) C(11) -122.8(12) ? 2_655 . . 3_665
C(8) C(9) C(10) C(11) -32.8(10) ? 2_655 . . 4_565
C(8) C(9) C(10) C(11) -32.8(12) ? 3_665 . . .
C(8) C(9) C(10) C(11) 57.2(11) ? 3_665 . . 2_655
C(8) C(9) C(10) C(11) 147.2(13) ? 3_665 . . 3_665
C(8) C(9) C(10) C(11) -122.8(11) ? 3_665 . . 4_565
C(8) C(9) C(10) C(11) -122.8(12) ? 4_565 . . .
C(8) C(9) C(10) C(11) -32.8(10) ? 4_565 . . 2_655
C(8) C(9) C(10) C(11) 57.2(12) ? 4_565 . . 3_665
C(8) C(9) C(10) C(11) 147.2(10) ? 4_565 . . 4_565
C(9) C(10) C(11) C(12) 179.4(12) ? . . . .
C(9) C(10) C(11) C(11) 118.2(8) ? . . . 2_655
C(9) C(10) C(11) C(11) -118.2(8) ? . . . 4_565
C(9) C(10) C(11) C(12) 179.4(11) ? . . 2_655 2_655
C(9) C(10) C(11) C(11) -118.2(8) ? . . 2_655 .
C(9) C(10) C(11) C(12) 179.4(10) ? . . 3_665 3_665
C(9) C(10) C(11) C(11) -118.2(8) ? . . 3_665 2_655
C(9) C(10) C(11) C(11) 118.2(9) ? . . 3_665 4_565
C(9) C(10) C(11) C(12) 179.4(11) ? . . 4_565 4_565
C(9) C(10) C(11) C(11) 118.2(7) ? . . 4_565 .
C(11) C(10) C(11) C(12) -62.5(16) ? . . 2_655 2_655
C(11) C(10) C(11) C(12) 61.2(19) ? 2_655 . . .
C(11) C(10) C(11) C(11) 123.7(10) ? 2_655 . . 4_565
C(11) C(10) C(11) C(12) -1(2) ? . . 3_665 3_665
C(11) C(10) C(11) C(11) 61.8(13) ? . . 3_665 2_655
C(11) C(10) C(11) C(11) -61.8(14) ? . . 3_665 4_565
C(11) C(10) C(11) C(12) -0.6(15) ? 3_665 . . .
C(11) C(10) C(11) C(11) -61.8(14) ? 3_665 . . 2_655
C(11) C(10) C(11) C(11) 61.8(13) ? 3_665 . . 4_565
C(11) C(10) C(11) C(12) 61.2(16) ? . . 4_565 4_565
C(11) C(10) C(11) C(12) -62.5(19) ? 4_565 . . .
C(11) C(10) C(11) C(11) -123.7(10) ? 4_565 . . 2_655
C(11) C(10) C(11) C(12) -62(2) ? 2_655 . 3_665 3_665
C(11) C(10) C(11) C(11) -123.7(10) ? 2_655 . 3_665 4_565
C(11) C(10) C(11) C(12) 61.2(16) ? 3_665 . 2_655 2_655
C(11) C(10) C(11) C(11) 123.7(10) ? 3_665 . 2_655 .
C(11) C(10) C(11) C(12) -0.6(11) ? 2_655 . 4_565 4_565
C(11) C(10) C(11) C(11) -61.8(11) ? 2_655 . 4_565 .
C(11) C(10) C(11) C(12) -0.6(19) ? 4_565 . 2_655 2_655
C(11) C(10) C(11) C(11) 61.8(12) ? 4_565 . 2_655 .
C(11) C(10) C(11) C(12) -62.5(16) ? 3_665 . 4_565 4_565
C(11) C(10) C(11) C(11) -123.7(10) ? 3_665 . 4_565 .
C(11) C(10) C(11) C(12) 61(2) ? 4_565 . 3_665 3_665
C(11) C(10) C(11) C(11) 123.7(10) ? 4_565 . 3_665 2_655
C(10) C(11) C(11) C(12) 129.9(17) ? . . 2_655 2_655
C(10) C(11) C(11) C(12) -130.7(12) ? . . 4_565 4_565
C(10) C(11) C(12) N(4) 1(2) ? . . . .
C(10) C(11) C(12) C(12) -44(2) ? . . . 2_655
C(10) C(11) C(12) C(12) 46(2) ? . . . 4_565
C(11) C(11) C(11) C(10) 41.9(6) ? 2_655 . 4_565 .
C(11) C(11) C(11) C(12) -88.8(10) ? 2_655 . 4_565 4_565
C(11) C(11) C(11) C(10) -41.9(7) ? 4_565 . 2_655 .
C(11) C(11) C(11) C(12) 88.1(14) ? 4_565 . 2_655 2_655
C(11) C(11) C(12) N(4) 46(2) ? 2_655 . . .
C(11) C(11) C(12) C(12) 0.7(14) ? 2_655 . . 2_655
C(11) C(11) C(12) C(12) 90.7(14) ? 2_655 . . 4_565
C(12) C(11) C(11) C(10) -130.7(17) ? . . 2_655 .
C(12) C(11) C(11) C(12) -0.8(15) ? . . 2_655 2_655
C(11) C(11) C(12) N(4) -44(2) ? 4_565 . . .
C(11) C(11) C(12) C(12) -89.4(15) ? 4_565 . . 2_655
C(11) C(11) C(12) C(12) 0.7(11) ? 4_565 . . 4_565
C(12) C(11) C(11) C(10) 129.9(12) ? . . 4_565 .
C(12) C(11) C(11) C(12) -0.8(13) ? . . 4_565 4_565
N(4) C(12) C(12) C(11) -135.4(18) ? . . 2_655 2_655
N(4) C(12) C(12) C(11) 134.6(13) ? . . 4_565 4_565
C(11) C(12) C(12) N(4) 134.6(18) ? . . 2_655 .
C(11) C(12) C(12) C(11) -0.8(16) ? . . 2_655 2_655
C(11) C(12) C(12) N(4) -135.4(12) ? . . 4_565 .
C(11) C(12) C(12) C(11) -0.8(13) ? . . 4_565 4_565
C(12) C(12) C(12) N(4) -43.4(7) ? 2_655 . 4_565 .
C(12) C(12) C(12) C(11) 91.2(11) ? 2_655 . 4_565 4_565
C(12) C(12) C(12) N(4) 43.4(8) ? 4_565 . 2_655 .
C(12) C(12) C(12) C(11) -91.9(15) ? 4_565 . 2_655 2_655
N(5) C(13) C(14) C(15) 1.0(11) ? . . . .
C(13) C(14) C(15) C(14) -0.5(9) ? . . . 3_655
C(13) C(14) C(15) C(15) 179.5(5) ? . . . 14_666
C(14) C(15) C(15) C(14) 27.5(5) ? . . 14_666 14_666
C(14) C(15) C(15) C(14) -152.5(5) ? 3_655 . 14_666 14_666
